data_4123363
loop_
_publ_author_name
'Braunschweig, Holger'
'Damme, Alexander'
'Demeshko, Serhiy'
'D\"uck, Klaus'
'Kramer, Thomas'
'Krummenacher, Ivo'
'Meyer, Franc'
'Radacki, Krzysztof'
'Stellwag-Konertz, Sascha'
'Whittell, George R.'

_publ_section_title
;
 A paramagnetic heterobimetallic polymer: synthesis, reactivity, and
 ring-opening polymerization of tin-bridged homo- and heteroleptic
 vanadoarenophanes.
;
_journal_issue 4
_journal_name_full 'Journal of the American Chemical Society'
_journal_page_first 1492
_journal_page_last 1500
_journal_paper_doi 10.1021/ja510884h
_journal_volume 137
_journal_year 2015
_chemical_formula_moiety 'C20 H28 Sn V'
_chemical_formula_sum 'C20 H28 Sn V'
_chemical_formula_weight 438.05
_chemical_name_common
;
?
;
_chemical_name_systematic
; 
?
;
_space_group_IT_number 14
_symmetry_cell_setting monoclinic
_symmetry_space_group_name_Hall '-P 2ybc'
_symmetry_space_group_name_H-M 'P 1 21/c 1'
_atom_sites_solution_hydrogens geom
_atom_sites_solution_primary direct
_atom_sites_solution_secondary difmap
_audit_creation_method SHELXL-97
_cell_angle_alpha 90.00
_cell_angle_beta 110.477(2)
_cell_angle_gamma 90.00
_cell_formula_units_Z 4
_cell_length_a 12.8987(16)
_cell_length_b 9.3160(12)
_cell_length_c 16.749(2)
_cell_measurement_reflns_used 3840
_cell_measurement_temperature 173(2)
_cell_measurement_theta_max 25.84
_cell_measurement_theta_min 2.54
_cell_volume 1885.5(4)
_computing_cell_refinement 'Saint+ NT ver. 7.68A (Bruker AXS)'
_computing_data_collection 'Smart NT ver. 5.63 (Bruker AXS)'
_computing_data_reduction 'Saint+ NT ver. 7.68A (Bruker AXS)'
_computing_molecular_graphics 'XP ver. 5.1 (Bruker AXS, 1998)'
_computing_publication_material 'SHELXL-97 (Sheldrick, 2008)'
_computing_structure_refinement 'SHELXL-97 (Sheldrick, 2008)'
_computing_structure_solution 'SHELXS-97 (Sheldrick, 2008)'
_diffrn_ambient_temperature 173(2)
_diffrn_measured_fraction_theta_full 0.988
_diffrn_measured_fraction_theta_max 0.985
_diffrn_measurement_device_type 'Bruker APEX-I CCD'
_diffrn_measurement_method '\f and \w scans'
_diffrn_radiation_monochromator graphite
_diffrn_radiation_source 'sealed tube'
_diffrn_radiation_type MoK\a
_diffrn_radiation_wavelength 0.71073
_diffrn_reflns_av_R_equivalents 0.0366
_diffrn_reflns_av_sigmaI/netI 0.0429
_diffrn_reflns_limit_h_max 15
_diffrn_reflns_limit_h_min -15
_diffrn_reflns_limit_k_max 11
_diffrn_reflns_limit_k_min -11
_diffrn_reflns_limit_l_max 20
_diffrn_reflns_limit_l_min -20
_diffrn_reflns_number 10300
_diffrn_reflns_theta_full 26.00
_diffrn_reflns_theta_max 26.08
_diffrn_reflns_theta_min 1.69
_exptl_absorpt_coefficient_mu 1.816
_exptl_absorpt_correction_T_max 0.7453
_exptl_absorpt_correction_T_min 0.6109
_exptl_absorpt_correction_type multi-scan
_exptl_absorpt_process_details 'Sadabs 2008/1 (Brucker 2008)'
_exptl_crystal_colour violet
_exptl_crystal_density_diffrn 1.543
_exptl_crystal_density_method 'not measured'
_exptl_crystal_description block
_exptl_crystal_F_000 884
_exptl_crystal_size_max 0.18
_exptl_crystal_size_mid 0.14
_exptl_crystal_size_min 0.05
_refine_diff_density_max 0.895
_refine_diff_density_min -0.349
_refine_diff_density_rms 0.092
_refine_ls_extinction_method none
_refine_ls_goodness_of_fit_ref 1.025
_refine_ls_hydrogen_treatment constr
_refine_ls_matrix_type full
_refine_ls_number_parameters 205
_refine_ls_number_reflns 3682
_refine_ls_number_restraints 0
_refine_ls_restrained_S_all 1.025
_refine_ls_R_factor_all 0.0365
_refine_ls_R_factor_gt 0.0304
_refine_ls_shift/su_max 0.000
_refine_ls_shift/su_mean 0.000
_refine_ls_structure_factor_coef Fsqd
_refine_ls_weighting_details 'calc w=1/[\s^2^(Fo^2^)+(0.0431P)^2^+0.0000P] where P=(Fo^2^+2Fc^2^)/3'
_refine_ls_weighting_scheme calc
_refine_ls_wR_factor_gt 0.0754
_refine_ls_wR_factor_ref 0.0782
_reflns_number_gt 3168
_reflns_number_total 3682
_reflns_threshold_expression >2sigma(I)
_cod_data_source_file ja510884h_si_002.cif
_cod_data_source_block 6
_cod_depositor_comments
;
The following automatic conversions were performed:

'_symmetry_cell_setting' value 'Monoclinic' changed to 'monoclinic'
according to
/usr/data/users/saulius/crontab/automatic-downloads/rss-feeds/ACS/lib/dictionaries/cif_core.dic
dictionary named 'cif_core.dic' version 2.4.2 from 2011-04-26.

Automatic conversion script
Id: cif_fix_values 3008 2015-01-20 13:52:24Z robertas 

 Adding full bibliography for 4123362--4123365.cif.
;
_cod_original_cell_volume 1885.4(4)
_cod_original_sg_symbol_H-M P2(1)/c
_cod_database_code 4123363

loop_
_symmetry_equiv_pos_as_xyz
'x, y, z'
'-x, y+1/2, -z+1/2'
'-x, -y, -z'
'x, -y-1/2, z-1/2'

loop_
_atom_site_label
_atom_site_type_symbol
_atom_site_fract_x
_atom_site_fract_y
_atom_site_fract_z
_atom_site_U_iso_or_equiv
_atom_site_adp_type
_atom_site_occupancy
_atom_site_symmetry_multiplicity
_atom_site_calc_flag
_atom_site_refinement_flags
Sn1_1 Sn 0.250317(16) 0.125172(19) 0.121813(12) 0.02866(9) Uani 1 1 d .
V1_1 V 0.28092(4) -0.08396(5) 0.27916(3) 0.03168(13) Uani 1 1 d .
C1_2 C 0.1395(2) 0.0052(3) 0.16985(18) 0.0324(6) Uani 1 1 d .
C2_2 C 0.1327(2) -0.1482(3) 0.1687(2) 0.0376(7) Uani 1 1 d .
H2_2 H 0.1394 -0.2080 0.1248 0.045 Uiso 1 1 calc R
C3_2 C 0.1147(2) -0.1972(4) 0.2419(2) 0.0457(8) Uani 1 1 d .
H3_2 H 0.1071 -0.2946 0.2557 0.055 Uiso 1 1 calc R
C4_2 C 0.1099(3) -0.0777(4) 0.2908(2) 0.0457(8) Uani 1 1 d .
H4_2 H 0.0987 -0.0791 0.3440 0.055 Uiso 1 1 calc R
C5_2 C 0.1247(2) 0.0458(3) 0.2468(2) 0.0391(7) Uani 1 1 d .
H5_2 H 0.1247 0.1418 0.2659 0.047 Uiso 1 1 calc R
C1_3 C 0.3867(2) 0.0380(3) 0.22919(18) 0.0310(6) Uani 1 1 d .
C2_3 C 0.4001(2) -0.1104(3) 0.2156(2) 0.0359(7) Uani 1 1 d .
H2_3 H 0.4014 -0.1342 0.1608 0.043 Uiso 1 1 calc R
C3_3 C 0.4116(2) -0.2273(4) 0.2713(2) 0.0474(8) Uani 1 1 d .
H3_3 H 0.4214 -0.3178 0.2487 0.057 Uiso 1 1 calc R
C4_3 C 0.4109(3) -0.2314(4) 0.3543(2) 0.0530(9) Uani 1 1 d .
H4_3 H 0.4141 -0.3243 0.3785 0.064 Uiso 1 1 calc R
C5_3 C 0.4061(3) -0.1167(4) 0.4066(2) 0.0538(10) Uani 1 1 d .
H5_3 H 0.4068 -0.1404 0.4620 0.065 Uiso 1 1 calc R
C6_3 C 0.4002(3) 0.0309(4) 0.3860(2) 0.0462(8) Uani 1 1 d .
H6_3 H 0.4021 0.0940 0.4310 0.055 Uiso 1 1 calc R
C7_3 C 0.3919(2) 0.0987(3) 0.3085(2) 0.0361(7) Uani 1 1 d .
H7_3 H 0.3895 0.2006 0.3095 0.043 Uiso 1 1 calc R
C1_4 C 0.2194(3) 0.3566(3) 0.1241(2) 0.0386(7) Uani 1 1 d .
C2_4 C 0.2854(4) 0.4392(4) 0.0794(3) 0.0642(11) Uani 1 1 d .
H2A_4 H 0.2702 0.5421 0.0807 0.096 Uiso 1 1 calc R
H2B_4 H 0.2637 0.4070 0.0201 0.096 Uiso 1 1 calc R
H2C_4 H 0.3646 0.4217 0.1087 0.096 Uiso 1 1 calc R
C3_4 C 0.0958(3) 0.3786(4) 0.0792(3) 0.0729(13) Uani 1 1 d .
H3A_4 H 0.0550 0.3192 0.1064 0.109 Uiso 1 1 calc R
H3B_4 H 0.0752 0.3511 0.0191 0.109 Uiso 1 1 calc R
H3C_4 H 0.0775 0.4799 0.0829 0.109 Uiso 1 1 calc R
C4_4 C 0.2518(4) 0.4141(4) 0.2141(3) 0.0684(12) Uani 1 1 d .
H4A_4 H 0.3321 0.4055 0.2427 0.103 Uiso 1 1 calc R
H4B_4 H 0.2140 0.3588 0.2456 0.103 Uiso 1 1 calc R
H4C_4 H 0.2303 0.5153 0.2123 0.103 Uiso 1 1 calc R
C1_5 C 0.2451(3) 0.0456(3) -0.00302(19) 0.0391(7) Uani 1 1 d .
C2_5 C 0.3588(3) 0.0642(4) -0.0092(2) 0.0549(9) Uani 1 1 d .
H2A_5 H 0.4124 0.0050 0.0343 0.082 Uiso 1 1 calc R
H2B_5 H 0.3808 0.1652 -0.0001 0.082 Uiso 1 1 calc R
H2C_5 H 0.3566 0.0342 -0.0659 0.082 Uiso 1 1 calc R
C3_5 C 0.2095(4) -0.1113(4) -0.0166(3) 0.0614(11) Uani 1 1 d .
H3A_5 H 0.2135 -0.1448 -0.0709 0.092 Uiso 1 1 calc R
H3B_5 H 0.1333 -0.1203 -0.0177 0.092 Uiso 1 1 calc R
H3C_5 H 0.2588 -0.1694 0.0300 0.092 Uiso 1 1 calc R
C4_5 C 0.1618(4) 0.1344(4) -0.0734(2) 0.0663(12) Uani 1 1 d .
H4A_5 H 0.1889 0.2331 -0.0712 0.099 Uiso 1 1 calc R
H4B_5 H 0.0903 0.1346 -0.0651 0.099 Uiso 1 1 calc R
H4C_5 H 0.1529 0.0923 -0.1291 0.099 Uiso 1 1 calc R

loop_
_atom_site_aniso_label
_atom_site_aniso_U_11
_atom_site_aniso_U_22
_atom_site_aniso_U_33
_atom_site_aniso_U_23
_atom_site_aniso_U_13
_atom_site_aniso_U_12
Sn1_1 0.02923(13) 0.02962(13) 0.02789(13) 0.00129(7) 0.01094(9) 0.00145(7)
V1_1 0.0248(3) 0.0341(3) 0.0348(3) 0.0064(2) 0.0087(2) 0.0001(2)
C1_2 0.0220(14) 0.0355(15) 0.0379(16) 0.0072(13) 0.0082(12) 0.0028(12)
C2_2 0.0240(15) 0.0393(16) 0.0447(18) 0.0012(13) 0.0061(13) -0.0039(12)
C3_2 0.0284(16) 0.0453(19) 0.060(2) 0.0164(16) 0.0111(15) -0.0035(14)
C4_2 0.0314(17) 0.060(2) 0.053(2) 0.0152(17) 0.0233(15) 0.0032(15)
C5_2 0.0286(15) 0.0454(18) 0.0453(18) 0.0042(14) 0.0157(14) 0.0039(13)
C1_3 0.0211(14) 0.0357(15) 0.0370(16) 0.0022(12) 0.0111(12) -0.0014(11)
C2_3 0.0233(15) 0.0389(16) 0.0440(18) 0.0015(13) 0.0099(13) 0.0029(12)
C3_3 0.0304(17) 0.0366(16) 0.073(2) 0.0069(16) 0.0152(16) 0.0088(14)
C4_3 0.0335(18) 0.049(2) 0.068(3) 0.0250(18) 0.0065(17) 0.0061(15)
C5_3 0.039(2) 0.072(3) 0.039(2) 0.0212(17) 0.0000(16) -0.0060(16)
C6_3 0.0391(18) 0.063(2) 0.0310(17) -0.0026(15) 0.0055(14) -0.0077(16)
C7_3 0.0320(16) 0.0343(15) 0.0387(18) -0.0010(13) 0.0081(13) -0.0077(12)
C1_4 0.0416(18) 0.0319(16) 0.048(2) 0.0079(12) 0.0223(15) 0.0084(13)
C2_4 0.080(3) 0.044(2) 0.084(3) 0.017(2) 0.048(2) 0.0017(19)
C3_4 0.054(3) 0.061(3) 0.102(4) 0.009(2) 0.025(2) 0.0237(19)
C4_4 0.116(4) 0.0343(18) 0.064(3) -0.0045(18) 0.042(3) 0.001(2)
C1_5 0.0363(17) 0.0508(19) 0.0289(15) -0.0085(13) 0.0100(13) -0.0035(14)
C2_5 0.051(2) 0.068(2) 0.054(2) -0.0144(19) 0.0285(18) -0.0043(18)
C3_5 0.073(3) 0.064(2) 0.047(2) -0.0206(18) 0.021(2) -0.024(2)
C4_5 0.059(3) 0.096(3) 0.034(2) -0.0003(18) 0.0029(18) 0.008(2)

loop_
_atom_type_symbol
_atom_type_description
_atom_type_scat_dispersion_real
_atom_type_scat_dispersion_imag
_atom_type_scat_source
C C 0.0033 0.0016 'International Tables Vol C Tables 4.2.6.8 and 6.1.1.4'
H H 0.0000 0.0000 'International Tables Vol C Tables 4.2.6.8 and 6.1.1.4'
V V 0.3005 0.5294 'International Tables Vol C Tables 4.2.6.8 and 6.1.1.4'
Sn Sn -0.6537 1.4246 'International Tables Vol C Tables 4.2.6.8 and 6.1.1.4'

loop_
_geom_angle_atom_site_label_1
_geom_angle_atom_site_label_2
_geom_angle_atom_site_label_3
_geom_angle
C1_2 Sn1_1 C1_3 87.09(10)
C1_2 Sn1_1 C1_4 110.51(12)
C1_3 Sn1_1 C1_4 116.71(12)
C1_2 Sn1_1 C1_5 111.91(11)
C1_3 Sn1_1 C1_5 113.92(11)
C1_4 Sn1_1 C1_5 113.74(12)
C1_2 Sn1_1 V1_1 44.67(7)
C1_3 Sn1_1 V1_1 42.41(7)
C1_4 Sn1_1 V1_1 123.80(9)
C1_5 Sn1_1 V1_1 122.29(9)
C1_3 V1_1 C7_3 38.43(12)
C1_3 V1_1 C2_3 38.37(10)
C7_3 V1_1 C2_3 71.02(12)
C1_3 V1_1 C6_3 72.57(12)
C7_3 V1_1 C6_3 37.89(12)
C2_3 V1_1 C6_3 92.34(12)
C1_3 V1_1 C3_3 72.13(12)
C7_3 V1_1 C3_3 91.78(12)
C2_3 V1_1 C3_3 37.68(11)
C6_3 V1_1 C3_3 90.67(13)
C1_3 V1_1 C4_3 95.29(12)
C7_3 V1_1 C4_3 92.86(12)
C2_3 V1_1 C4_3 71.32(13)
C6_3 V1_1 C4_3 70.06(14)
C3_3 V1_1 C4_3 37.11(13)
C1_3 V1_1 C5_3 95.76(12)
C7_3 V1_1 C5_3 71.74(12)
C2_3 V1_1 C5_3 93.17(14)
C6_3 V1_1 C5_3 37.55(12)
C3_3 V1_1 C5_3 69.84(15)
C4_3 V1_1 C5_3 37.08(14)
C1_3 V1_1 C2_2 107.17(11)
C7_3 V1_1 C2_2 134.95(11)
C2_3 V1_1 C2_2 96.40(12)
C6_3 V1_1 C2_2 164.66(12)
C3_3 V1_1 C2_2 103.95(13)
C4_3 V1_1 C2_2 124.77(13)
C5_3 V1_1 C2_2 153.31(12)
C1_3 V1_1 C1_2 86.14(10)
C7_3 V1_1 C1_2 100.28(11)
C2_3 V1_1 C1_2 98.93(11)
C6_3 V1_1 C1_2 128.66(12)
C3_3 V1_1 C1_2 126.86(13)
C4_3 V1_1 C1_2 160.20(14)
C5_3 V1_1 C1_2 162.51(13)
C2_2 V1_1 C1_2 37.36(10)
C1_3 V1_1 C5_2 104.99(11)
C7_3 V1_1 C5_2 95.63(12)
C2_3 V1_1 C5_2 132.24(11)
C6_3 V1_1 C5_2 104.43(13)
C3_3 V1_1 C5_2 163.18(13)
C4_3 V1_1 C5_2 156.44(13)
C5_3 V1_1 C5_2 126.88(14)
C2_2 V1_1 C5_2 60.49(12)
C1_2 V1_1 C5_2 36.80(11)
C1_3 V1_1 C3_2 143.33(12)
C7_3 V1_1 C3_2 155.80(12)
C2_3 V1_1 C3_2 125.09(13)
C6_3 V1_1 C3_2 141.06(13)
C3_3 V1_1 C3_2 111.86(13)
C4_3 V1_1 C3_2 109.00(12)
C5_3 V1_1 C3_2 120.25(13)
C2_2 V1_1 C3_2 36.25(12)
C1_2 V1_1 C3_2 61.82(11)
C5_2 V1_1 C3_2 60.20(11)
C1_3 V1_1 C4_2 141.39(11)
C7_3 V1_1 C4_2 122.86(13)
C2_3 V1_1 C4_2 156.53(12)
C6_3 V1_1 C4_2 109.98(13)
C3_3 V1_1 C4_2 143.88(12)
C4_3 V1_1 C4_2 122.32(13)
C5_3 V1_1 C4_2 108.86(15)
C2_2 V1_1 C4_2 60.23(13)
C1_2 V1_1 C4_2 61.71(11)
C5_2 V1_1 C4_2 36.40(11)
C3_2 V1_1 C4_2 35.72(13)
C5_2 C1_2 C2_2 104.5(3)
C5_2 C1_2 Sn1_1 120.9(2)
C2_2 C1_2 Sn1_1 123.5(2)
C5_2 C1_2 V1_1 71.75(16)
C2_2 C1_2 V1_1 70.70(15)
Sn1_1 C1_2 V1_1 92.28(10)
C3_2 C2_2 C1_2 110.0(3)
C3_2 C2_2 V1_1 73.61(18)
C1_2 C2_2 V1_1 71.94(16)
C3_2 C2_2 H2_2 125.0
C1_2 C2_2 H2_2 125.0
V1_1 C2_2 H2_2 121.1
C4_2 C3_2 C2_2 108.0(3)
C4_2 C3_2 V1_1 72.57(18)
C2_2 C3_2 V1_1 70.14(17)
C4_2 C3_2 H3_2 126.0
C2_2 C3_2 H3_2 126.0
V1_1 C3_2 H3_2 123.0
C3_2 C4_2 C5_2 107.4(3)
C3_2 C4_2 V1_1 71.71(18)
C5_2 C4_2 V1_1 70.44(17)
C3_2 C4_2 H4_2 126.3
C5_2 C4_2 H4_2 126.3
V1_1 C4_2 H4_2 123.2
C4_2 C5_2 C1_2 110.1(3)
C4_2 C5_2 V1_1 73.15(17)
C1_2 C5_2 V1_1 71.45(16)
C4_2 C5_2 H5_2 125.0
C1_2 C5_2 H5_2 125.0
V1_1 C5_2 H5_2 122.0
C2_3 C1_3 C7_3 124.6(3)
C2_3 C1_3 V1_1 71.24(17)
C7_3 C1_3 V1_1 71.15(17)
C2_3 C1_3 Sn1_1 109.7(2)
C7_3 C1_3 Sn1_1 112.4(2)
V1_1 C1_3 Sn1_1 94.49(10)
C3_3 C2_3 C1_3 129.5(3)
C3_3 C2_3 V1_1 72.0(2)
C1_3 C2_3 V1_1 70.38(17)
C3_3 C2_3 H2_3 115.2
C1_3 C2_3 H2_3 115.2
V1_1 C2_3 H2_3 139.2
C4_3 C3_3 C2_3 130.2(3)
C4_3 C3_3 V1_1 71.52(19)
C2_3 C3_3 V1_1 70.33(17)
C4_3 C3_3 H3_3 114.9
C2_3 C3_3 H3_3 114.9
V1_1 C3_3 H3_3 141.0
C3_3 C4_3 C5_3 128.4(3)
C3_3 C4_3 V1_1 71.37(18)
C5_3 C4_3 V1_1 71.81(19)
C3_3 C4_3 H4_3 115.8
C5_3 C4_3 H4_3 115.8
V1_1 C4_3 H4_3 136.6
C4_3 C5_3 C6_3 127.0(3)
C4_3 C5_3 V1_1 71.1(2)
C6_3 C5_3 V1_1 70.71(18)
C4_3 C5_3 H5_3 116.5
C6_3 C5_3 H5_3 116.5
V1_1 C5_3 H5_3 137.1
C5_3 C6_3 C7_3 129.8(3)
C5_3 C6_3 V1_1 71.73(19)
C7_3 C6_3 V1_1 70.25(17)
C5_3 C6_3 H6_3 115.1
C7_3 C6_3 H6_3 115.1
V1_1 C6_3 H6_3 140.1
C6_3 C7_3 C1_3 130.0(3)
C6_3 C7_3 V1_1 71.86(18)
C1_3 C7_3 V1_1 70.43(16)
C6_3 C7_3 H7_3 115.0
C1_3 C7_3 H7_3 115.0
V1_1 C7_3 H7_3 139.9
C4_4 C1_4 C2_4 107.6(3)
C4_4 C1_4 C3_4 108.7(4)
C2_4 C1_4 C3_4 110.9(3)
C4_4 C1_4 Sn1_1 112.1(2)
C2_4 C1_4 Sn1_1 110.6(2)
C3_4 C1_4 Sn1_1 106.9(2)
C1_4 C2_4 H2A_4 109.5
C1_4 C2_4 H2B_4 109.5
H2A_4 C2_4 H2B_4 109.5
C1_4 C2_4 H2C_4 109.5
H2A_4 C2_4 H2C_4 109.5
H2B_4 C2_4 H2C_4 109.5
C1_4 C3_4 H3A_4 109.5
C1_4 C3_4 H3B_4 109.5
H3A_4 C3_4 H3B_4 109.5
C1_4 C3_4 H3C_4 109.5
H3A_4 C3_4 H3C_4 109.5
H3B_4 C3_4 H3C_4 109.5
C1_4 C4_4 H4A_4 109.5
C1_4 C4_4 H4B_4 109.5
H4A_4 C4_4 H4B_4 109.5
C1_4 C4_4 H4C_4 109.5
H4A_4 C4_4 H4C_4 109.5
H4B_4 C4_4 H4C_4 109.5
C2_5 C1_5 C3_5 110.3(3)
C2_5 C1_5 C4_5 108.7(3)
C3_5 C1_5 C4_5 108.0(3)
C2_5 C1_5 Sn1_1 108.6(2)
C3_5 C1_5 Sn1_1 111.9(2)
C4_5 C1_5 Sn1_1 109.3(2)
C1_5 C2_5 H2A_5 109.5
C1_5 C2_5 H2B_5 109.5
H2A_5 C2_5 H2B_5 109.5
C1_5 C2_5 H2C_5 109.5
H2A_5 C2_5 H2C_5 109.5
H2B_5 C2_5 H2C_5 109.5
C1_5 C3_5 H3A_5 109.5
C1_5 C3_5 H3B_5 109.5
H3A_5 C3_5 H3B_5 109.5
C1_5 C3_5 H3C_5 109.5
H3A_5 C3_5 H3C_5 109.5
H3B_5 C3_5 H3C_5 109.5
C1_5 C4_5 H4A_5 109.5
C1_5 C4_5 H4B_5 109.5
H4A_5 C4_5 H4B_5 109.5
C1_5 C4_5 H4C_5 109.5
H4A_5 C4_5 H4C_5 109.5
H4B_5 C4_5 H4C_5 109.5

loop_
_geom_bond_atom_site_label_1
_geom_bond_atom_site_label_2
_geom_bond_distance
Sn1_1 C1_2 2.179(3)
Sn1_1 C1_3 2.185(3)
Sn1_1 C1_4 2.195(3)
Sn1_1 C1_5 2.197(3)
Sn1_1 V1_1 3.1889(6)
V1_1 C1_3 2.157(3)
V1_1 C7_3 2.167(3)
V1_1 C2_3 2.169(3)
V1_1 C6_3 2.188(3)
V1_1 C3_3 2.190(3)
V1_1 C4_3 2.192(3)
V1_1 C5_3 2.201(3)
V1_1 C2_2 2.228(3)
V1_1 C1_2 2.244(3)
V1_1 C5_2 2.248(3)
V1_1 C3_2 2.272(3)
V1_1 C4_2 2.283(3)
C1_2 C5_2 1.418(4)
C1_2 C2_2 1.432(4)
C2_2 C3_2 1.400(5)
C2_2 H2_2 0.9500
C3_2 C4_2 1.397(5)
C3_2 H3_2 0.9500
C4_2 C5_2 1.416(4)
C4_2 H4_2 0.9500
C5_2 H5_2 0.9500
C1_3 C2_3 1.422(4)
C1_3 C7_3 1.423(4)
C2_3 C3_3 1.408(4)
C2_3 H2_3 0.9500
C3_3 C4_3 1.395(5)
C3_3 H3_3 0.9500
C4_3 C5_3 1.397(5)
C4_3 H4_3 0.9500
C5_3 C6_3 1.413(5)
C5_3 H5_3 0.9500
C6_3 C7_3 1.414(5)
C6_3 H6_3 0.9500
C7_3 H7_3 0.9500
C1_4 C4_4 1.515(5)
C1_4 C2_4 1.525(5)
C1_4 C3_4 1.520(5)
C2_4 H2A_4 0.9800
C2_4 H2B_4 0.9800
C2_4 H2C_4 0.9800
C3_4 H3A_4 0.9800
C3_4 H3B_4 0.9800
C3_4 H3C_4 0.9800
C4_4 H4A_4 0.9800
C4_4 H4B_4 0.9800
C4_4 H4C_4 0.9800
C1_5 C2_5 1.515(5)
C1_5 C3_5 1.525(4)
C1_5 C4_5 1.531(5)
C2_5 H2A_5 0.9800
C2_5 H2B_5 0.9800
C2_5 H2C_5 0.9800
C3_5 H3A_5 0.9800
C3_5 H3B_5 0.9800
C3_5 H3C_5 0.9800
C4_5 H4A_5 0.9800
C4_5 H4B_5 0.9800
C4_5 H4C_5 0.9800

loop_
_geom_torsion_atom_site_label_1
_geom_torsion_atom_site_label_2
_geom_torsion_atom_site_label_3
_geom_torsion_atom_site_label_4
_geom_torsion
C1_3 Sn1_1 C1_2 C5_2 69.7(2)
C1_4 Sn1_1 C1_2 C5_2 -47.8(3)
C1_5 Sn1_1 C1_2 C5_2 -175.6(2)
V1_1 Sn1_1 C1_2 C5_2 70.0(2)
C1_3 Sn1_1 C1_2 C2_2 -68.6(2)
C1_4 Sn1_1 C1_2 C2_2 173.9(2)
C1_5 Sn1_1 C1_2 C2_2 46.1(3)
V1_1 Sn1_1 C1_2 C2_2 -68.3(2)
C1_3 Sn1_1 C1_2 V1_1 -0.32(11)
C1_4 Sn1_1 C1_2 V1_1 -117.80(12)
C1_5 Sn1_1 C1_2 V1_1 114.33(11)
C1_3 V1_1 C1_2 C5_2 -121.53(19)
C7_3 V1_1 C1_2 C5_2 -85.6(2)
C2_3 V1_1 C1_2 C5_2 -157.82(18)
C6_3 V1_1 C1_2 C5_2 -57.5(2)
C3_3 V1_1 C1_2 C5_2 174.25(18)
C4_3 V1_1 C1_2 C5_2 143.6(3)
C5_3 V1_1 C1_2 C5_2 -24.6(5)
C2_2 V1_1 C1_2 C5_2 113.3(3)
C3_2 V1_1 C1_2 C5_2 77.0(2)
C4_2 V1_1 C1_2 C5_2 36.26(18)
C1_3 V1_1 C1_2 C2_2 125.16(19)
C7_3 V1_1 C1_2 C2_2 161.04(19)
C2_3 V1_1 C1_2 C2_2 88.87(19)
C6_3 V1_1 C1_2 C2_2 -170.8(2)
C3_3 V1_1 C1_2 C2_2 60.9(2)
C4_3 V1_1 C1_2 C2_2 30.2(4)
C5_3 V1_1 C1_2 C2_2 -137.9(4)
C5_2 V1_1 C1_2 C2_2 -113.3(3)
C3_2 V1_1 C1_2 C2_2 -36.30(19)
C4_2 V1_1 C1_2 C2_2 -77.0(2)
C1_3 V1_1 C1_2 Sn1_1 0.32(11)
C7_3 V1_1 C1_2 Sn1_1 36.20(13)
C2_3 V1_1 C1_2 Sn1_1 -35.97(12)
C6_3 V1_1 C1_2 Sn1_1 64.31(17)
C3_3 V1_1 C1_2 Sn1_1 -63.90(16)
C4_3 V1_1 C1_2 Sn1_1 -94.6(3)
C5_3 V1_1 C1_2 Sn1_1 97.2(4)
C2_2 V1_1 C1_2 Sn1_1 -124.8(2)
C5_2 V1_1 C1_2 Sn1_1 121.9(2)
C3_2 V1_1 C1_2 Sn1_1 -161.14(16)
C4_2 V1_1 C1_2 Sn1_1 158.11(16)
C5_2 C1_2 C2_2 C3_2 0.0(3)
Sn1_1 C1_2 C2_2 C3_2 143.8(2)
V1_1 C1_2 C2_2 C3_2 64.3(2)
C5_2 C1_2 C2_2 V1_1 -64.30(19)
Sn1_1 C1_2 C2_2 V1_1 79.56(18)
C1_3 V1_1 C2_2 C3_2 -176.67(19)
C7_3 V1_1 C2_2 C3_2 -144.9(2)
C2_3 V1_1 C2_2 C3_2 145.6(2)
C6_3 V1_1 C2_2 C3_2 -90.1(5)
C3_3 V1_1 C2_2 C3_2 108.1(2)
C4_3 V1_1 C2_2 C3_2 73.9(2)
C5_3 V1_1 C2_2 C3_2 35.3(4)
C1_2 V1_1 C2_2 C3_2 -118.0(3)
C5_2 V1_1 C2_2 C3_2 -78.8(2)
C4_2 V1_1 C2_2 C3_2 -36.71(19)
C1_3 V1_1 C2_2 C1_2 -58.6(2)
C7_3 V1_1 C2_2 C1_2 -26.9(3)
C2_3 V1_1 C2_2 C1_2 -96.34(19)
C6_3 V1_1 C2_2 C1_2 28.0(6)
C3_3 V1_1 C2_2 C1_2 -133.89(19)
C4_3 V1_1 C2_2 C1_2 -168.01(18)
C5_3 V1_1 C2_2 C1_2 153.4(3)
C5_2 V1_1 C2_2 C1_2 39.21(17)
C3_2 V1_1 C2_2 C1_2 118.0(3)
C4_2 V1_1 C2_2 C1_2 81.34(19)
C1_2 C2_2 C3_2 C4_2 -0.1(3)
V1_1 C2_2 C3_2 C4_2 63.1(2)
C1_2 C2_2 C3_2 V1_1 -63.2(2)
C1_3 V1_1 C3_2 C4_2 -111.9(3)
C7_3 V1_1 C3_2 C4_2 -34.2(4)
C2_3 V1_1 C3_2 C4_2 -160.58(19)
C6_3 V1_1 C3_2 C4_2 37.8(3)
C3_3 V1_1 C3_2 C4_2 158.9(2)
C4_3 V1_1 C3_2 C4_2 119.3(2)
C5_3 V1_1 C3_2 C4_2 80.2(2)
C2_2 V1_1 C3_2 C4_2 -117.3(3)
C1_2 V1_1 C3_2 C4_2 -79.9(2)
C5_2 V1_1 C3_2 C4_2 -37.60(19)
C1_3 V1_1 C3_2 C2_2 5.3(3)
C7_3 V1_1 C3_2 C2_2 83.1(4)
C2_3 V1_1 C3_2 C2_2 -43.3(2)
C6_3 V1_1 C3_2 C2_2 155.1(2)
C3_3 V1_1 C3_2 C2_2 -83.8(2)
C4_3 V1_1 C3_2 C2_2 -123.4(2)
C5_3 V1_1 C3_2 C2_2 -162.5(2)
C1_2 V1_1 C3_2 C2_2 37.41(18)
C5_2 V1_1 C3_2 C2_2 79.7(2)
C4_2 V1_1 C3_2 C2_2 117.3(3)
C2_2 C3_2 C4_2 C5_2 0.2(3)
V1_1 C3_2 C4_2 C5_2 61.8(2)
C2_2 C3_2 C4_2 V1_1 -61.5(2)
C1_3 V1_1 C4_2 C3_2 117.4(2)
C7_3 V1_1 C4_2 C3_2 164.10(19)
C2_3 V1_1 C4_2 C3_2 43.1(4)
C6_3 V1_1 C4_2 C3_2 -155.79(19)
C3_3 V1_1 C4_2 C3_2 -34.5(3)
C4_3 V1_1 C4_2 C3_2 -77.3(2)
C5_3 V1_1 C4_2 C3_2 -115.9(2)
C2_2 V1_1 C4_2 C3_2 37.26(18)
C1_2 V1_1 C4_2 C3_2 80.2(2)
C5_2 V1_1 C4_2 C3_2 116.9(3)
C1_3 V1_1 C4_2 C5_2 0.5(3)
C7_3 V1_1 C4_2 C5_2 47.2(2)
C2_3 V1_1 C4_2 C5_2 -73.8(4)
C6_3 V1_1 C4_2 C5_2 87.3(2)
C3_3 V1_1 C4_2 C5_2 -151.4(2)
C4_3 V1_1 C4_2 C5_2 165.8(2)
C5_3 V1_1 C4_2 C5_2 127.2(2)
C2_2 V1_1 C4_2 C5_2 -79.6(2)
C1_2 V1_1 C4_2 C5_2 -36.65(19)
C3_2 V1_1 C4_2 C5_2 -116.9(3)
C3_2 C4_2 C5_2 C1_2 -0.3(3)
V1_1 C4_2 C5_2 C1_2 62.3(2)
C3_2 C4_2 C5_2 V1_1 -62.6(2)
C2_2 C1_2 C5_2 C4_2 0.2(3)
Sn1_1 C1_2 C5_2 C4_2 -144.9(2)
V1_1 C1_2 C5_2 C4_2 -63.4(2)
C2_2 C1_2 C5_2 V1_1 63.57(18)
Sn1_1 C1_2 C5_2 V1_1 -81.47(17)
C1_3 V1_1 C5_2 C4_2 -179.7(2)
C7_3 V1_1 C5_2 C4_2 -141.7(2)
C2_3 V1_1 C5_2 C4_2 148.9(2)
C6_3 V1_1 C5_2 C4_2 -104.2(2)
C3_3 V1_1 C5_2 C4_2 102.6(4)
C4_3 V1_1 C5_2 C4_2 -31.1(4)
C5_3 V1_1 C5_2 C4_2 -70.3(2)
C2_2 V1_1 C5_2 C4_2 78.8(2)
C1_2 V1_1 C5_2 C4_2 118.7(3)
C3_2 V1_1 C5_2 C4_2 36.9(2)
C1_3 V1_1 C5_2 C1_2 61.69(19)
C7_3 V1_1 C5_2 C1_2 99.64(19)
C2_3 V1_1 C5_2 C1_2 30.2(2)
C6_3 V1_1 C5_2 C1_2 137.13(18)
C3_3 V1_1 C5_2 C1_2 -16.1(5)
C4_3 V1_1 C5_2 C1_2 -149.8(3)
C5_3 V1_1 C5_2 C1_2 171.00(17)
C2_2 V1_1 C5_2 C1_2 -39.82(17)
C3_2 V1_1 C5_2 C1_2 -81.8(2)
C4_2 V1_1 C5_2 C1_2 -118.7(3)
C7_3 V1_1 C1_3 C2_3 138.5(2)
C6_3 V1_1 C1_3 C2_3 117.74(19)
C3_3 V1_1 C1_3 C2_3 21.19(18)
C4_3 V1_1 C1_3 C2_3 50.6(2)
C5_3 V1_1 C1_3 C2_3 87.83(19)
C2_2 V1_1 C1_3 C2_3 -78.33(19)
C1_2 V1_1 C1_3 C2_3 -109.61(18)
C5_2 V1_1 C1_3 C2_3 -141.52(18)
C3_2 V1_1 C1_3 C2_3 -81.6(2)
C4_2 V1_1 C1_3 C2_3 -141.8(2)
C2_3 V1_1 C1_3 C7_3 -138.5(2)
C6_3 V1_1 C1_3 C7_3 -20.76(18)
C3_3 V1_1 C1_3 C7_3 -117.31(19)
C4_3 V1_1 C1_3 C7_3 -87.93(19)
C5_3 V1_1 C1_3 C7_3 -50.67(19)
C2_2 V1_1 C1_3 C7_3 143.16(17)
C1_2 V1_1 C1_3 C7_3 111.88(18)
C5_2 V1_1 C1_3 C7_3 79.98(18)
C3_2 V1_1 C1_3 C7_3 139.9(2)
C4_2 V1_1 C1_3 C7_3 79.6(2)
C7_3 V1_1 C1_3 Sn1_1 -112.20(19)
C2_3 V1_1 C1_3 Sn1_1 109.29(19)
C6_3 V1_1 C1_3 Sn1_1 -132.97(14)
C3_3 V1_1 C1_3 Sn1_1 130.48(14)
C4_3 V1_1 C1_3 Sn1_1 159.87(14)
C5_3 V1_1 C1_3 Sn1_1 -162.88(13)
C2_2 V1_1 C1_3 Sn1_1 30.96(13)
C1_2 V1_1 C1_3 Sn1_1 -0.32(11)
C5_2 V1_1 C1_3 Sn1_1 -32.23(13)
C3_2 V1_1 C1_3 Sn1_1 27.7(2)
C4_2 V1_1 C1_3 Sn1_1 -32.6(2)
C1_2 Sn1_1 C1_3 C2_3 72.0(2)
C1_4 Sn1_1 C1_3 C2_3 -176.5(2)
C1_5 Sn1_1 C1_3 C2_3 -40.7(2)
V1_1 Sn1_1 C1_3 C2_3 71.7(2)
C1_2 Sn1_1 C1_3 C7_3 -71.1(2)
C1_4 Sn1_1 C1_3 C7_3 40.4(2)
C1_5 Sn1_1 C1_3 C7_3 176.2(2)
V1_1 Sn1_1 C1_3 C7_3 -71.4(2)
C1_2 Sn1_1 C1_3 V1_1 0.33(11)
C1_4 Sn1_1 C1_3 V1_1 111.87(13)
C1_5 Sn1_1 C1_3 V1_1 -112.39(12)
C7_3 C1_3 C2_3 C3_3 5.6(5)
V1_1 C1_3 C2_3 C3_3 -44.0(3)
Sn1_1 C1_3 C2_3 C3_3 -132.0(3)
C7_3 C1_3 C2_3 V1_1 49.6(3)
Sn1_1 C1_3 C2_3 V1_1 -88.07(14)
C1_3 V1_1 C2_3 C3_3 145.7(3)
C7_3 V1_1 C2_3 C3_3 119.9(2)
C6_3 V1_1 C2_3 C3_3 88.1(2)
C4_3 V1_1 C2_3 C3_3 20.03(19)
C5_3 V1_1 C2_3 C3_3 50.5(2)
C2_2 V1_1 C2_3 C3_3 -104.57(19)
C1_2 V1_1 C2_3 C3_3 -142.19(19)
C5_2 V1_1 C2_3 C3_3 -159.98(19)
C3_2 V1_1 C2_3 C3_3 -80.5(2)
C4_2 V1_1 C2_3 C3_3 -109.6(3)
C7_3 V1_1 C2_3 C1_3 -25.82(16)
C6_3 V1_1 C2_3 C1_3 -57.69(18)
C3_3 V1_1 C2_3 C1_3 -145.7(3)
C4_3 V1_1 C2_3 C1_3 -125.7(2)
C5_3 V1_1 C2_3 C1_3 -95.27(18)
C2_2 V1_1 C2_3 C1_3 109.68(17)
C1_2 V1_1 C2_3 C1_3 72.06(18)
C5_2 V1_1 C2_3 C1_3 54.3(2)
C3_2 V1_1 C2_3 C1_3 133.77(17)
C4_2 V1_1 C2_3 C1_3 104.6(3)
C1_3 C2_3 C3_3 C4_3 1.5(6)
V1_1 C2_3 C3_3 C4_3 -41.9(3)
C1_3 C2_3 C3_3 V1_1 43.4(3)
C1_3 V1_1 C3_3 C4_3 125.9(2)
C7_3 V1_1 C3_3 C4_3 92.4(2)
C2_3 V1_1 C3_3 C4_3 147.5(3)
C6_3 V1_1 C3_3 C4_3 54.5(2)
C5_3 V1_1 C3_3 C4_3 22.6(2)
C2_2 V1_1 C3_3 C4_3 -130.2(2)
C1_2 V1_1 C3_3 C4_3 -163.35(19)
C5_2 V1_1 C3_3 C4_3 -151.4(4)
C3_2 V1_1 C3_3 C4_3 -92.9(2)
C4_2 V1_1 C3_3 C4_3 -72.1(3)
C1_3 V1_1 C3_3 C2_3 -21.54(18)
C7_3 V1_1 C3_3 C2_3 -55.1(2)
C6_3 V1_1 C3_3 C2_3 -93.0(2)
C4_3 V1_1 C3_3 C2_3 -147.5(3)
C5_3 V1_1 C3_3 C2_3 -124.9(2)
C2_2 V1_1 C3_3 C2_3 82.3(2)
C1_2 V1_1 C3_3 C2_3 49.2(2)
C5_2 V1_1 C3_3 C2_3 61.2(5)
C3_2 V1_1 C3_3 C2_3 119.60(19)
C4_2 V1_1 C3_3 C2_3 140.5(2)
C2_3 C3_3 C4_3 C5_3 -4.9(6)
V1_1 C3_3 C4_3 C5_3 -46.5(3)
C2_3 C3_3 C4_3 V1_1 41.6(3)
C1_3 V1_1 C4_3 C3_3 -50.7(2)
C7_3 V1_1 C4_3 C3_3 -89.2(2)
C2_3 V1_1 C4_3 C3_3 -20.31(19)
C6_3 V1_1 C4_3 C3_3 -120.0(2)
C5_3 V1_1 C4_3 C3_3 -143.3(3)
C2_2 V1_1 C4_3 C3_3 64.4(2)
C1_2 V1_1 C4_3 C3_3 42.6(4)
C5_2 V1_1 C4_3 C3_3 159.7(3)
C3_2 V1_1 C4_3 C3_3 101.4(2)
C4_2 V1_1 C4_3 C3_3 138.4(2)
C1_3 V1_1 C4_3 C5_3 92.5(2)
C7_3 V1_1 C4_3 C5_3 54.1(2)
C2_3 V1_1 C4_3 C5_3 123.0(2)
C6_3 V1_1 C4_3 C5_3 23.3(2)
C3_3 V1_1 C4_3 C5_3 143.3(3)
C2_2 V1_1 C4_3 C5_3 -152.3(2)
C1_2 V1_1 C4_3 C5_3 -174.1(3)
C5_2 V1_1 C4_3 C5_3 -57.0(4)
C3_2 V1_1 C4_3 C5_3 -115.3(2)
C4_2 V1_1 C4_3 C5_3 -78.3(2)
C3_3 C4_3 C5_3 C6_3 0.3(6)
V1_1 C4_3 C5_3 C6_3 -46.0(3)
C3_3 C4_3 C5_3 V1_1 46.4(3)
C1_3 V1_1 C5_3 C4_3 -91.2(2)
C7_3 V1_1 C5_3 C4_3 -121.6(2)
C2_3 V1_1 C5_3 C4_3 -52.8(2)
C6_3 V1_1 C5_3 C4_3 -142.5(3)
C3_3 V1_1 C5_3 C4_3 -22.6(2)
C2_2 V1_1 C5_3 C4_3 58.3(4)
C1_2 V1_1 C5_3 C4_3 173.4(3)
C5_2 V1_1 C5_3 C4_3 155.2(2)
C3_2 V1_1 C5_3 C4_3 81.6(2)
C4_2 V1_1 C5_3 C4_3 119.0(2)
C1_3 V1_1 C5_3 C6_3 51.3(2)
C7_3 V1_1 C5_3 C6_3 20.9(2)
C2_3 V1_1 C5_3 C6_3 89.7(2)
C3_3 V1_1 C5_3 C6_3 119.9(2)
C4_3 V1_1 C5_3 C6_3 142.5(3)
C2_2 V1_1 C5_3 C6_3 -159.3(3)
C1_2 V1_1 C5_3 C6_3 -44.1(5)
C5_2 V1_1 C5_3 C6_3 -62.3(3)
C3_2 V1_1 C5_3 C6_3 -136.0(2)
C4_2 V1_1 C5_3 C6_3 -98.5(2)
C4_3 C5_3 C6_3 C7_3 3.7(6)
V1_1 C5_3 C6_3 C7_3 -42.5(3)
C4_3 C5_3 C6_3 V1_1 46.2(3)
C1_3 V1_1 C6_3 C5_3 -125.5(2)
C7_3 V1_1 C6_3 C5_3 -146.5(3)
C2_3 V1_1 C6_3 C5_3 -92.2(2)
C3_3 V1_1 C6_3 C5_3 -54.5(2)
C4_3 V1_1 C6_3 C5_3 -23.0(2)
C2_2 V1_1 C6_3 C5_3 143.1(5)
C1_2 V1_1 C6_3 C5_3 164.5(2)
C5_2 V1_1 C6_3 C5_3 133.0(2)
C3_2 V1_1 C6_3 C5_3 72.9(3)
C4_2 V1_1 C6_3 C5_3 95.3(2)
C1_3 V1_1 C6_3 C7_3 21.02(19)
C2_3 V1_1 C6_3 C7_3 54.4(2)
C3_3 V1_1 C6_3 C7_3 92.0(2)
C4_3 V1_1 C6_3 C7_3 123.5(2)
C5_3 V1_1 C6_3 C7_3 146.5(3)
C2_2 V1_1 C6_3 C7_3 -70.4(5)
C1_2 V1_1 C6_3 C7_3 -49.0(2)
C5_2 V1_1 C6_3 C7_3 -80.5(2)
C3_2 V1_1 C6_3 C7_3 -140.6(2)
C4_2 V1_1 C6_3 C7_3 -118.2(2)
C5_3 C6_3 C7_3 C1_3 0.3(6)
V1_1 C6_3 C7_3 C1_3 -42.6(3)
C5_3 C6_3 C7_3 V1_1 42.9(3)
C2_3 C1_3 C7_3 C6_3 -6.5(5)
V1_1 C1_3 C7_3 C6_3 43.1(3)
Sn1_1 C1_3 C7_3 C6_3 130.1(3)
C2_3 C1_3 C7_3 V1_1 -49.6(3)
Sn1_1 C1_3 C7_3 V1_1 87.05(14)
C1_3 V1_1 C7_3 C6_3 -146.6(3)
C2_3 V1_1 C7_3 C6_3 -120.8(2)
C3_3 V1_1 C7_3 C6_3 -88.8(2)
C4_3 V1_1 C7_3 C6_3 -51.7(2)
C5_3 V1_1 C7_3 C6_3 -20.7(2)
C2_2 V1_1 C7_3 C6_3 159.4(2)
C1_2 V1_1 C7_3 C6_3 143.2(2)
C5_2 V1_1 C7_3 C6_3 106.3(2)
C3_2 V1_1 C7_3 C6_3 103.3(3)
C4_2 V1_1 C7_3 C6_3 80.4(2)
C2_3 V1_1 C7_3 C1_3 25.78(16)
C6_3 V1_1 C7_3 C1_3 146.6(3)
C3_3 V1_1 C7_3 C1_3 57.79(19)
C4_3 V1_1 C7_3 C1_3 94.91(19)
C5_3 V1_1 C7_3 C1_3 125.9(2)
C2_2 V1_1 C7_3 C1_3 -54.0(2)
C1_2 V1_1 C7_3 C1_3 -70.21(18)
C5_2 V1_1 C7_3 C1_3 -107.09(17)
C3_2 V1_1 C7_3 C1_3 -110.1(3)
C4_2 V1_1 C7_3 C1_3 -133.06(18)
C1_2 Sn1_1 C1_4 C4_4 67.7(3)
C1_3 Sn1_1 C1_4 C4_4 -29.7(3)
C1_5 Sn1_1 C1_4 C4_4 -165.5(3)
V1_1 Sn1_1 C1_4 C4_4 19.2(3)
C1_2 Sn1_1 C1_4 C2_4 -172.2(2)
C1_3 Sn1_1 C1_4 C2_4 90.5(3)
C1_5 Sn1_1 C1_4 C2_4 -45.4(3)
V1_1 Sn1_1 C1_4 C2_4 139.3(2)
C1_2 Sn1_1 C1_4 C3_4 -51.4(3)
C1_3 Sn1_1 C1_4 C3_4 -148.7(3)
C1_5 Sn1_1 C1_4 C3_4 75.5(3)
V1_1 Sn1_1 C1_4 C3_4 -99.8(3)
C1_2 Sn1_1 C1_5 C2_5 -147.4(2)
C1_3 Sn1_1 C1_5 C2_5 -50.6(3)
C1_4 Sn1_1 C1_5 C2_5 86.5(3)
V1_1 Sn1_1 C1_5 C2_5 -98.1(2)
C1_2 Sn1_1 C1_5 C3_5 -25.4(3)
C1_3 Sn1_1 C1_5 C3_5 71.4(3)
C1_4 Sn1_1 C1_5 C3_5 -151.5(2)
V1_1 Sn1_1 C1_5 C3_5 23.9(3)
C1_2 Sn1_1 C1_5 C4_5 94.2(3)
C1_3 Sn1_1 C1_5 C4_5 -169.0(2)
C1_4 Sn1_1 C1_5 C4_5 -31.9(3)
V1_1 Sn1_1 C1_5 C4_5 143.4(2)
